data_4002221
loop_
_publ_author_name
'Boulahya, K.'
'Amador, U.'
'Parras, M.'
'Gonzalez-Calbet, J.M.'

_publ_section_title
;
 The oxycarbonate Ba3 Co2 O6 (C O3)0.60 with a 2H-(A B O3)-related
 structure
;
_journal_name_full 'Chemistry of Materials (1,1989-)'
_journal_page_first 966
_journal_page_last 972
_journal_volume 12
_journal_year 2000
_chemical_formula_sum 'C0.6 Ba3 Co2 O7.8'
_chemical_name_systematic 'Ba3 Co2 O6 (C O3)0.6'
_space_group_IT_number 174
_symmetry_space_group_name_Hall 'P -6'
_symmetry_space_group_name_H-M 'P -6'
_cell_angle_alpha 90
_cell_angle_beta 90
_cell_angle_gamma 120
_cell_formula_units_Z 4
_cell_length_a 9.683
_cell_length_b 9.683
_cell_length_c 9.518
_cell_volume 772.852
_citation_journal_id_ASTM CMATEX
_cod_data_source_file Boulahya_CMATEX_2000_1062.cif
_cod_data_source_block C0.6Ba3Co2O7.8
_cod_original_cell_volume 772.8517
_cod_database_code 4002221

loop_
_symmetry_equiv_pos_as_xyz
x,y,z
-x+y,-x,-z
-y,x-y,z
x,y,-z
-x+y,-x,z
-y,x-y,-z

loop_
_atom_site_label
_atom_site_type_symbol
_atom_site_fract_x
_atom_site_fract_y
_atom_site_fract_z
_atom_site_occupancy
_atom_site_U_iso_or_equiv
C1 C+4 0.3333 0.6667 0.5 0.78 0.0
O5 O-2 0.52 0.184 0.252 1 0.0
C2 C+4 0.3333 0.6667 0.187 0.8 0.0
Co2 Co+3 0 0 0.625 1 0.0
O1 O-2 0.848 0.847 0.25 1 0.0
Co3 Co+3 0.6667 0.3333 0.376 1 0.0
Ba1 Ba+2 0.335 0.012 0 1 0.0
Co4 Co+3 0.6667 0.3333 0.136 1 0.0
O8 O-2 0.203 0.529 0.187 0.8 0.0
O7 O-2 0.322 0.523 0.5 0.78 0.0
Ba2 Ba+2 -0.004 0.31 0.5 1 0.0
Ba3 Ba+2 0.327 0.335 0.256 1 0.0
Co1 Co+3 0 0 0.134 1 0.0
O2 O-2 0.848 0.001 0.5 1 0.0
O3 O-2 0.001 0.847 0 1 0.0
O6 O-2 0.657 0.173 0 1 0.0
O4 O-2 0.516 0.34 0.5 1 0.0
